data_4020026
loop_
_publ_author_name
'Alberto Avenoza'
'Jesus H Busto'
'Noelia Canal'
'Jesus M Peregrina'

_journal_name_full 'Journal of Organic Chemistry'
_journal_page_first 330
_journal_page_last 333
_journal_paper_doi 10.1021/jo048943s
_journal_volume 70
_journal_year 2005
_chemical_formula_sum 'C23 H31 N O3 Si'
_chemical_formula_weight 397.58
_chemical_name_common noe-13-6
_chemical_name_systematic
;
 (Z)-2-hidroxi-1-TBDPS-1-acetamidociclobutano
;
_space_group_IT_number 2
_symmetry_cell_setting triclinic
_symmetry_space_group_name_Hall '-P 1'
_symmetry_space_group_name_H-M 'P -1'
_atom_sites_solution_hydrogens geom
_atom_sites_solution_primary direct
_atom_sites_solution_secondary difmap
_cell_angle_alpha 83.7604(16)
_cell_angle_beta 69.9967(16)
_cell_angle_gamma 76.1331(9)
_cell_formula_units_Z 2
_cell_length_a 10.9138(2)
_cell_length_b 14.2410(4)
_cell_length_c 15.8931(4)
_cell_measurement_reflns_used 45277
_cell_measurement_temperature 223(2)
_cell_measurement_theta_max 27.88
_cell_measurement_theta_min 0.21
_cell_volume 2252.53(10)
_diffrn_ambient_temperature 223(2)
_diffrn_detector_area_resol_mean ?
_diffrn_measurement_device_type KappaCCD
_diffrn_measurement_method CCD
_diffrn_radiation_monochromator graphite
_diffrn_radiation_source 'normal-focus sealed tube'
_diffrn_radiation_type MoK\a
_diffrn_radiation_wavelength 0.71073
_diffrn_reflns_av_R_equivalents 0.0718
_diffrn_reflns_av_sigmaI/netI 0.0864
_diffrn_reflns_limit_h_max 14
_diffrn_reflns_limit_h_min -14
_diffrn_reflns_limit_k_max 18
_diffrn_reflns_limit_k_min -18
_diffrn_reflns_limit_l_max 20
_diffrn_reflns_limit_l_min -20
_diffrn_reflns_number 36033
_diffrn_reflns_theta_max 27.91
_diffrn_reflns_theta_min 1.36
_diffrn_standards_decay_% ?
_diffrn_standards_interval_count ?
_diffrn_standards_interval_time ?
_diffrn_standards_number ?
_exptl_absorpt_coefficient_mu 0.126
_exptl_absorpt_correction_type none
_exptl_crystal_colour Colourless
_exptl_crystal_density_diffrn 1.172
_exptl_crystal_density_meas 0
_exptl_crystal_density_method 'not measured'
_exptl_crystal_description Prism
_exptl_crystal_F_000 856
_exptl_crystal_size_max 0.32
_exptl_crystal_size_mid 0.3
_exptl_crystal_size_min 0.2
_refine_ls_extinction_coef ?
_refine_ls_extinction_method none
_refine_ls_goodness_of_fit_ref 1.033
_refine_ls_hydrogen_treatment mixed
_refine_ls_matrix_type full
_refine_ls_number_parameters 506
_refine_ls_number_reflns 10648
_refine_ls_number_restraints 0
_refine_ls_restrained_S_all 1.033
_refine_ls_R_factor_all 0.1294
_refine_ls_R_factor_gt 0.0608
_refine_ls_shift/su_max 0.000
_refine_ls_shift/su_mean 0.000
_refine_ls_structure_factor_coef Fsqd
_refine_ls_weighting_details 'calc w=1/[\s^2^(Fo^2^)+(0.0775P)^2^+0.3173P] where P=(Fo^2^+2Fc^2^)/3'
_refine_ls_weighting_scheme calc
_refine_ls_wR_factor_gt 0.1445
_refine_ls_wR_factor_ref 0.1742
_reflns_number_gt 5838
_reflns_number_total 10648
_reflns_threshold_expression >2sigma(I)
_cod_depositor_comments
;
The following automatic conversions were performed:
'_symmetry_cell_setting' value 'Triclinic' changed to 'triclinic'
according to '/home/saulius/struct/CIF-dictionaries/cif_core.dic'
dictionary named 'cif_core.dic' version 2.4.1 from 2010-06-29.

Automatic conversion script
Id: cif_fix_enum 1527 2010-12-29 10:47:43Z saulius 
;
_cod_original_formula_sum 'C23 H31 N1 O3 Si1'
_cod_database_code 4020026

loop_
_symmetry_equiv_pos_as_xyz
'x, y, z'
'-x, -y, -z'

loop_
_atom_site_label
_atom_site_type_symbol
_atom_site_fract_x
_atom_site_fract_y
_atom_site_fract_z
_atom_site_U_iso_or_equiv
_atom_site_adp_type
_atom_site_occupancy
_atom_site_symmetry_multiplicity
_atom_site_calc_flag
_atom_site_refinement_flags
_atom_site_disorder_assembly
_atom_site_disorder_group
Si1 Si -0.83454(7) 0.19701(4) 0.22080(4) 0.03641(17) Uani 1 1 d . . .
Si2 Si -0.34130(7) -0.29854(5) 0.23263(4) 0.03741(18) Uani 1 1 d . . .
O3 O -0.68872(16) -0.33375(13) 0.57799(11) 0.0515(5) Uani 1 1 d . . .
H3 H -0.7296 -0.3544 0.5519 0.077 Uiso 1 1 calc R . .
O4 O -0.90083(16) 0.19311(10) 0.33064(9) 0.0407(4) Uani 1 1 d . . .
N5 N -1.01977(19) 0.31569(13) 0.54453(11) 0.0382(5) Uani 1 1 d . . .
H5 H -0.9587 0.3129 0.5800 0.046 Uiso 1 1 d R . .
O6 O -0.41595(18) -0.09924(12) 0.54643(12) 0.0581(5) Uani 1 1 d . . .
O7 O -0.82928(18) 0.16652(12) 0.56537(10) 0.0540(5) Uani 1 1 d . . .
H7 H -0.7305 0.1488 0.5268 0.065 Uiso 1 1 d R . .
O8 O -0.39723(16) -0.30383(11) 0.34266(9) 0.0426(4) Uani 1 1 d . . .
C9 C -0.2555(2) -0.19479(16) 0.19334(14) 0.0394(5) Uani 1 1 d . . .
C10 C -0.5311(3) -0.11148(17) 0.57919(15) 0.0431(6) Uani 1 1 d . . .
C11 C -0.9731(2) 0.21725(16) 0.17215(14) 0.0377(5) Uani 1 1 d . . .
C12 C -0.9436(2) 0.27259(15) 0.38844(13) 0.0382(5) Uani 1 1 d . . .
H12A H -0.8694 0.3017 0.3802 0.046 Uiso 1 1 d R . .
H12B H -1.0133 0.3193 0.3737 0.046 Uiso 1 1 d R . .
C13 C -0.4843(2) -0.28327(16) 0.18884(15) 0.0404(6) Uani 1 1 d . . .
N14 N -0.56968(19) -0.18626(13) 0.55936(12) 0.0393(5) Uani 1 1 d . . .
H14 H -0.6661 -0.1986 0.5878 0.047 Uiso 1 1 d R . .
C15 C -0.4870(2) -0.26376(15) 0.49753(14) 0.0348(5) Uani 1 1 d . . .
C16 C -0.4641(2) -0.22552(16) 0.40199(14) 0.0398(6) Uani 1 1 d . . .
H16A H -0.4099 -0.1783 0.3890 0.048 Uiso 1 1 d R . .
H16B H -0.5481 -0.1965 0.3933 0.048 Uiso 1 1 d R . .
C17 C -0.3677(2) -0.32344(17) 0.52547(15) 0.0428(6) Uani 1 1 d . . .
H17A H -0.3197 -0.2966 0.5588 0.051 Uiso 1 1 d R . .
H17B H -0.2945 -0.3597 0.4735 0.051 Uiso 1 1 d R . .
C18 C -0.2263(3) -0.42081(17) 0.20200(15) 0.0452(6) Uani 1 1 d . . .
C19 C -0.6125(3) -0.28830(17) 0.24669(16) 0.0468(6) Uani 1 1 d . . .
H19 H -0.6280 -0.2974 0.3099 0.056 Uiso 1 1 d R . .
C20 C -1.1062(2) 0.17917(17) 0.51348(16) 0.0464(6) Uani 1 1 d . . .
H20A H -1.1142 0.1520 0.4616 0.056 Uiso 1 1 d R . .
H20B H -1.2014 0.2140 0.5458 0.056 Uiso 1 1 d R . .
C21 C -1.1055(2) 0.22571(17) 0.22756(16) 0.0439(6) Uani 1 1 d . . .
H21 H -1.1258 0.2242 0.2914 0.053 Uiso 1 1 d R . .
C22 C -0.9949(2) 0.23725(15) 0.48456(14) 0.0349(5) Uani 1 1 d . . .
C23 C -0.7220(2) 0.07359(17) 0.19168(14) 0.0434(6) Uani 1 1 d . . .
C24 C -0.9508(3) 0.22065(19) 0.08004(16) 0.0502(6) Uani 1 1 d . . .
H24 H -0.8616 0.2176 0.0394 0.060 Uiso 1 1 d R . .
C25 C -0.5523(2) -0.35298(16) 0.52812(14) 0.0395(6) Uani 1 1 d . . .
H25 H -0.5243 -0.4015 0.4732 0.047 Uiso 1 1 d R . .
C26 C -0.9064(2) 0.14759(17) 0.51677(15) 0.0431(6) Uani 1 1 d . . .
H26 H -0.8494 0.1043 0.4632 0.052 Uiso 1 1 d R . .
C27 C -0.1501(4) -0.4277(2) 0.10232(18) 0.0898(12) Uani 1 1 d . . .
H27A H -0.0934 -0.4910 0.0897 0.108 Uiso 1 1 d R . .
H27B H -0.0965 -0.3799 0.0842 0.108 Uiso 1 1 d R . .
H27C H -0.2125 -0.4164 0.0700 0.108 Uiso 1 1 d R . .
C28 C -0.7444(2) 0.29872(16) 0.18430(14) 0.0396(6) Uani 1 1 d . . .
C29 C -0.6370(3) -0.04278(18) 0.64497(17) 0.0536(7) Uani 1 1 d . . .
H29A H -0.7193 -0.0644 0.6628 0.064 Uiso 1 1 d R . .
H29B H -0.6490 0.0208 0.6176 0.064 Uiso 1 1 d R . .
H29C H -0.6111 -0.0408 0.6966 0.064 Uiso 1 1 d R . .
O30 O -1.19964(19) 0.41104(13) 0.51688(13) 0.0685(6) Uani 1 1 d . . .
C31 C -0.2239(3) -0.04481(18) 0.10808(17) 0.0561(7) Uani 1 1 d . . .
H31 H -0.2502 0.0051 0.0680 0.067 Uiso 1 1 d R . .
C32 C -0.6107(3) 0.4527(2) 0.13101(19) 0.0641(8) Uani 1 1 d . . .
H32 H -0.5643 0.5046 0.1115 0.077 Uiso 1 1 d R . .
C33 C -1.1166(3) 0.39558(17) 0.55577(16) 0.0452(6) Uani 1 1 d . . .
C34 C -0.7856(3) 0.37741(17) 0.13254(17) 0.0502(6) Uani 1 1 d . . .
H34 H -0.8623 0.3802 0.1150 0.060 Uiso 1 1 d R . .
C35 C -0.6255(3) 0.0714(2) 0.09626(18) 0.0755(10) Uani 1 1 d . . .
H35A H -0.5705 0.0075 0.0841 0.091 Uiso 1 1 d R . .
H35B H -0.5700 0.1167 0.0894 0.091 Uiso 1 1 d R . .
H35C H -0.6748 0.0887 0.0551 0.091 Uiso 1 1 d R . .
C36 C -0.6332(3) 0.30156(19) 0.20871(17) 0.0530(7) Uani 1 1 d . . .
H36 H -0.6022 0.2490 0.2448 0.064 Uiso 1 1 d R . .
C37 C -1.0323(3) 0.11209(18) 0.57125(16) 0.0534(7) Uani 1 1 d . . .
H37A H -1.0666 0.1358 0.6364 0.064 Uiso 1 1 d R . .
H37B H -1.0399 0.0427 0.5759 0.064 Uiso 1 1 d R . .
C38 C -0.4560(3) -0.39199(18) 0.58154(17) 0.0508(6) Uani 1 1 d . . .
H38A H -0.5096 -0.3665 0.6472 0.061 Uiso 1 1 d R . .
H38B H -0.4228 -0.4654 0.5783 0.061 Uiso 1 1 d R . .
C39 C -1.1830(3) 0.23854(19) 0.10259(18) 0.0559(7) Uani 1 1 d . . .
H39 H -1.2547 0.2463 0.0788 0.067 Uiso 1 1 d R . .
C40 C -0.2902(3) -0.12019(17) 0.13552(16) 0.0470(6) Uani 1 1 d . . .
H40 H -0.3625 -0.1209 0.1143 0.056 Uiso 1 1 d R . .
C41 C -0.4688(3) -0.27172(18) 0.09749(16) 0.0496(6) Uani 1 1 d . . .
H41 H -0.3829 -0.2673 0.0554 0.060 Uiso 1 1 d R . .
C42 C -0.1520(3) -0.18707(19) 0.22363(16) 0.0520(7) Uani 1 1 d . . .
H42 H -0.1257 -0.2357 0.2646 0.062 Uiso 1 1 d R . .
C43 C -0.5740(3) -0.2655(2) 0.06622(18) 0.0591(7) Uani 1 1 d . . .
H43 H -0.5602 -0.2595 0.0031 0.071 Uiso 1 1 d R . .
C44 C -1.1203(3) 0.46833(18) 0.61915(18) 0.0578(7) Uani 1 1 d . . .
H44A H -1.1934 0.5225 0.6220 0.069 Uiso 1 1 d R . .
H44B H -1.0379 0.4901 0.5981 0.069 Uiso 1 1 d R . .
H44C H -1.1317 0.4386 0.6777 0.069 Uiso 1 1 d R . .
C45 C -1.0534(3) 0.2306(2) 0.04550(17) 0.0600(8) Uani 1 1 d . . .
H45 H -1.0338 0.2293 -0.0181 0.072 Uiso 1 1 d R . .
C46 C -0.0857(3) -0.1128(2) 0.19652(18) 0.0585(7) Uani 1 1 d . . .
H46 H -0.0155 -0.1101 0.2191 0.070 Uiso 1 1 d R . .
C47 C -0.6996(3) -0.26963(19) 0.12539(19) 0.0572(7) Uani 1 1 d . . .
H47 H -0.7725 -0.2648 0.1031 0.069 Uiso 1 1 d R . .
C48 C -1.2084(3) 0.23646(18) 0.19341(18) 0.0522(7) Uani 1 1 d . . .
H48 H -1.2986 0.2433 0.2334 0.063 Uiso 1 1 d R . .
C49 C -0.7202(3) 0.4537(2) 0.10624(19) 0.0636(8) Uani 1 1 d . . .
H49 H -0.7518 0.5070 0.0711 0.076 Uiso 1 1 d R . .
C50 C -0.1205(3) -0.0416(2) 0.13807(18) 0.0585(7) Uani 1 1 d . . .
H50 H -0.0732 0.0098 0.1177 0.070 Uiso 1 1 d R . .
C51 C -0.7184(3) -0.28089(18) 0.21578(18) 0.0542(7) Uani 1 1 d . . .
H51 H -0.8054 -0.2827 0.2577 0.065 Uiso 1 1 d R . .
C52 C -0.5678(3) 0.3767(2) 0.18195(18) 0.0595(7) Uani 1 1 d . . .
H52 H -0.4914 0.3757 0.1993 0.071 Uiso 1 1 d R . .
C53 C -0.8091(4) 0.0019(2) 0.1992(2) 0.0895(11) Uani 1 1 d . . .
H53A H -0.7532 -0.0613 0.1844 0.107 Uiso 1 1 d R . .
H53B H -0.8586 0.0215 0.1583 0.107 Uiso 1 1 d R . .
H53C H -0.8699 0.0001 0.2592 0.107 Uiso 1 1 d R . .
C55 C -0.1261(3) -0.4458(2) 0.2527(2) 0.0873(11) Uani 1 1 d . . .
H55A H -0.0695 -0.5083 0.2358 0.105 Uiso 1 1 d R . .
H55B H -0.1727 -0.4464 0.3161 0.105 Uiso 1 1 d R . .
H55C H -0.0726 -0.3980 0.2380 0.105 Uiso 1 1 d R . .
C56 C -0.6420(4) 0.0395(2) 0.2554(2) 0.0926(12) Uani 1 1 d . . .
H56A H -0.5858 -0.0233 0.2392 0.111 Uiso 1 1 d R . .
H56B H -0.7029 0.0361 0.3152 0.111 Uiso 1 1 d R . .
H56C H -0.5877 0.0845 0.2526 0.111 Uiso 1 1 d R . .
C54 C -0.3123(4) -0.4959(2) 0.2298(3) 0.0958(12) Uani 1 1 d . . .
H54A H -0.2557 -0.5588 0.2147 0.115 Uiso 1 1 d R . .
H54B H -0.3758 -0.4824 0.1983 0.115 Uiso 1 1 d R . .
H54C H -0.3588 -0.4944 0.2932 0.115 Uiso 1 1 d R . .
